data_7122791
loop_
_publ_author_name
'Evans, Hayden A.'
'Andrews, Jessica L.'
'Fabini, Douglas H.'
'Preefer, Molleigh B.'
'Wu, Guang'
'Cheetham, Anthony K.'
'Wudl, Fred'
'Seshadri, Ram'

_publ_section_title
;
 The capricious nature of iodine catenation in I<sub>2</sub> excess,
 perovskite-derived hybrid Pt(iv) compounds.
;
_journal_issue 5
_journal_name_full 'Chemical communications (Cambridge, England)'
_journal_page_first 588
_journal_paper_doi 10.1039/c8cc07536k
_journal_volume 55
_journal_year 2018
_chemical_formula_sum 'C6 H24 I9 N3 Pt'
_chemical_formula_weight 1475.47
_space_group_crystal_system monoclinic
_space_group_IT_number 12
_space_group_name_Hall '-C 2y'
_space_group_name_H-M_alt 'C 1 2/m 1'
_symmetry_space_group_name_Hall '-C 2y'
_symmetry_space_group_name_H-M 'C 1 2/m 1'
_atom_sites_solution_hydrogens geom
_audit_creation_method SHELXL-2014/7
_audit_update_record
;
2018-08-30 deposited with the CCDC.
2018-11-19 downloaded from the CCDC.
;
_cell_angle_alpha 90
_cell_angle_beta 101.466(13)
_cell_angle_gamma 90
_cell_formula_units_Z 2
_cell_length_a 16.768(9)
_cell_length_b 7.666(4)
_cell_length_c 10.656(6)
_cell_measurement_reflns_used 793
_cell_measurement_temperature 100(2)
_cell_measurement_theta_max 29.8
_cell_measurement_theta_min 2.9
_cell_volume 1342.4(13)
_computing_structure_refinement 'SHELXL-2014/7 (Sheldrick, 2014)'
_diffrn_ambient_temperature 100(2)
_diffrn_measured_fraction_theta_full 0.981
_diffrn_measured_fraction_theta_max 0.945
_diffrn_measurement_device_type 'Bruker APEXII'
_diffrn_measurement_method 'omega scan'
_diffrn_radiation_type MoK\a
_diffrn_radiation_wavelength 0.71073
_diffrn_reflns_av_R_equivalents 0.0546
_diffrn_reflns_av_unetI/netI 0.0884
_diffrn_reflns_Laue_measured_fraction_full 0.981
_diffrn_reflns_Laue_measured_fraction_max 0.945
_diffrn_reflns_limit_h_max 23
_diffrn_reflns_limit_h_min -19
_diffrn_reflns_limit_k_max 10
_diffrn_reflns_limit_k_min -10
_diffrn_reflns_limit_l_max 15
_diffrn_reflns_limit_l_min -12
_diffrn_reflns_number 3470
_diffrn_reflns_point_group_measured_fraction_full 0.981
_diffrn_reflns_point_group_measured_fraction_max 0.945
_diffrn_reflns_theta_full 25.242
_diffrn_reflns_theta_max 30.743
_diffrn_reflns_theta_min 1.950
_exptl_absorpt_coefficient_mu 15.570
_exptl_absorpt_correction_T_max 0.7461
_exptl_absorpt_correction_T_min 0.5218
_exptl_absorpt_correction_type multi-scan
_exptl_absorpt_process_details SADABS
_exptl_crystal_colour black
_exptl_crystal_density_diffrn 3.650
_exptl_crystal_description block
_exptl_crystal_F_000 1272
_exptl_crystal_size_max 0.1
_exptl_crystal_size_mid 0.1
_exptl_crystal_size_min 0.05
_refine_diff_density_max 3.384
_refine_diff_density_min -5.871
_refine_diff_density_rms 0.542
_refine_ls_extinction_method none
_refine_ls_goodness_of_fit_ref 1.062
_refine_ls_hydrogen_treatment constr
_refine_ls_matrix_type full
_refine_ls_number_parameters 57
_refine_ls_number_reflns 2107
_refine_ls_number_restraints 2
_refine_ls_restrained_S_all 1.062
_refine_ls_R_factor_all 0.0980
_refine_ls_R_factor_gt 0.0634
_refine_ls_shift/su_max 0.000
_refine_ls_shift/su_mean 0.000
_refine_ls_structure_factor_coef Fsqd
_refine_ls_weighting_details 'w=1/[\s^2^(Fo^2^)+(0.0551P)^2^+62.8721P] where P=(Fo^2^+2Fc^2^)/3'
_refine_ls_weighting_scheme calc
_refine_ls_wR_factor_gt 0.1348
_refine_ls_wR_factor_ref 0.1477
_reflns_Friedel_coverage 0.000
_reflns_number_gt 1459
_reflns_number_total 2107
_reflns_threshold_expression 'I > 2\s(I)'
_cod_data_source_file c8cc07536k2.cif
_cod_data_source_block DMA2PtI6_0m_a
_cod_original_cell_volume 1342.5(13)
_cod_database_code 7122791
_shelx_shelxl_version_number 2014/7
_shelx_space_group_comment
;
The symmetry employed for this shelxl refinement is uniquely defined
by the following loop, which should always be used as a source of
symmetry information in preference to the above space-group names.
They are only intended as comments.
;

loop_
_space_group_symop_operation_xyz
'x, y, z'
'-x, y, -z'
'x+1/2, y+1/2, z'
'-x+1/2, y+1/2, -z'
'-x, -y, -z'
'x, -y, z'
'-x+1/2, -y+1/2, -z'
'x+1/2, -y+1/2, z'

loop_
_atom_site_label
_atom_site_type_symbol
_atom_site_fract_x
_atom_site_fract_y
_atom_site_fract_z
_atom_site_U_iso_or_equiv
_atom_site_adp_type
_atom_site_occupancy
_atom_site_site_symmetry_order
_atom_site_calc_flag
_atom_site_refinement_flags_posn
_atom_site_refinement_flags_adp
_atom_site_refinement_flags_occupancy
Pt01 Pt 1.0000 0.5000 0.5000 0.0143(2) Uani 1 4 d S T P
I002 I 0.5000 0.5000 0.0000 0.0189(4) Uani 1 4 d S T P
I003 I 0.94836(6) 0.25754(13) 0.64198(8) 0.0222(2) Uani 1 1 d . . .
I004 I 0.85680(8) 0.5000 0.34042(12) 0.0202(3) Uani 1 2 d S T P
I005 I 0.67016(9) 0.5000 0.12564(13) 0.0310(4) Uani 1 2 d S T P
N006 N 0.8500(11) 1.0000 0.3627(15) 0.022(4) Uani 1 2 d DS T P
H00A H 0.8802 1.0959 0.3912 0.027 Uiso 0.5 1 calc R U P
H00B H 0.8802 0.9041 0.3912 0.027 Uiso 0.5 1 calc R U P
C4 C 0.8323(15) 1.0000 0.2216(18) 0.033(6) Uani 1 2 d DS T P
C008 C 0.7752(16) 1.0000 0.417(3) 0.040(7) Uani 1 2 d S T P
C1 C 0.421(2) 0.0000 -0.011(4) 0.072(12) Uani 1 2 d DS T P
N4 N 0.5045(12) 0.0000 0.063(5) 0.061(15) Uiso 0.5 2 d DS . P

loop_
_atom_site_aniso_label
_atom_site_aniso_U_11
_atom_site_aniso_U_22
_atom_site_aniso_U_33
_atom_site_aniso_U_23
_atom_site_aniso_U_13
_atom_site_aniso_U_12
Pt01 0.0181(5) 0.0161(6) 0.0088(4) 0.000 0.0031(4) 0.000
I002 0.0205(9) 0.0259(10) 0.0107(7) 0.000 0.0042(6) 0.000
I003 0.0317(5) 0.0197(5) 0.0149(4) 0.0036(3) 0.0042(3) -0.0043(4)
I004 0.0196(6) 0.0259(8) 0.0140(5) 0.000 0.0009(5) 0.000
I005 0.0196(7) 0.0560(11) 0.0161(6) 0.000 0.0004(5) 0.000
N006 0.032(10) 0.021(10) 0.018(8) 0.000 0.017(7) 0.000
C4 0.038(13) 0.052(17) 0.008(8) 0.000 0.008(8) 0.000
C008 0.036(14) 0.048(17) 0.045(15) 0.000 0.032(12) 0.000
C1 0.12(4) 0.037(19) 0.07(2) 0.000 0.05(2) 0.000

loop_
_atom_type_symbol
_atom_type_description
_atom_type_scat_dispersion_real
_atom_type_scat_dispersion_imag
_atom_type_scat_source
C C 0.0033 0.0016 'International Tables Vol C Tables 4.2.6.8 and 6.1.1.4'
H H 0.0000 0.0000 'International Tables Vol C Tables 4.2.6.8 and 6.1.1.4'
N N 0.0061 0.0033 'International Tables Vol C Tables 4.2.6.8 and 6.1.1.4'
I I -0.4742 1.8119 'International Tables Vol C Tables 4.2.6.8 and 6.1.1.4'
Pt Pt -1.7033 8.3905 'International Tables Vol C Tables 4.2.6.8 and 6.1.1.4'

loop_
_geom_angle_atom_site_label_1
_geom_angle_atom_site_label_2
_geom_angle_atom_site_label_3
_geom_angle
_geom_angle_site_symmetry_1
_geom_angle_site_symmetry_3
I003 Pt01 I003 89.14(6) . 6_565
I003 Pt01 I003 90.86(6) . 2_756
I003 Pt01 I003 180.0 6_565 2_756
I003 Pt01 I003 180.00(3) . 5_766
I003 Pt01 I003 90.86(6) 6_565 5_766
I003 Pt01 I003 89.14(6) 2_756 5_766
I003 Pt01 I004 89.47(4) . 5_766
I003 Pt01 I004 89.47(4) 6_565 5_766
I003 Pt01 I004 90.53(4) 2_756 5_766
I003 Pt01 I004 90.53(4) 5_766 5_766
I003 Pt01 I004 90.53(4) . .
I003 Pt01 I004 90.53(4) 6_565 .
I003 Pt01 I004 89.47(4) 2_756 .
I003 Pt01 I004 89.47(4) 5_766 .
I004 Pt01 I004 180.0 5_766 .
I005 I002 I005 180.0 5_665 .
C4 N006 C008 112.8(19) . .
C4 N006 H00A 109.0 . .
C008 N006 H00A 109.0 . .
C4 N006 H00B 109.0 . .
C008 N006 H00B 109.0 . .
H00A N006 H00B 107.8 . .
N4 C1 N4 54(4) . 5_655
N4 N4 C1 63(2) 5_655 .
N4 N4 C1 63(2) 5_655 5_655
C1 N4 C1 126(4) . 5_655

loop_
_geom_bond_atom_site_label_1
_geom_bond_atom_site_label_2
_geom_bond_distance
_geom_bond_site_symmetry_2
Pt01 I003 2.6485(13) .
Pt01 I003 2.6485(13) 6_565
Pt01 I003 2.6485(13) 2_756
Pt01 I003 2.6485(13) 5_766
Pt01 I004 2.6521(18) 5_766
Pt01 I004 2.6521(17) .
I002 I005 2.901(2) 5_665
I002 I005 2.901(2) .
N006 C4 1.47(2) .
N006 C008 1.48(3) .
N006 H00A 0.9100 .
N006 H00B 0.9100 .
C1 N4 1.47(3) .
C1 N4 1.47(3) 5_655
N4 N4 1.33(10) 5_655
N4 C1 1.47(3) 5_655
